data_7709168
loop_
_publ_author_name
'Mrzyg\/l\'od, Aleksandra'
'Kubicki, Maciej'
'Dudziec, Beata'

_publ_section_title
;
 Vinyl- and chloromethyl-substituted mono-T8 and double-decker
 silsesquioxanes as specific cores to low generation dendritic systems
;
_journal_name_full 'Dalton Transactions'
_journal_paper_doi 10.1039/D1DT04012J
_journal_year 2022
_chemical_formula_moiety 'C72 H76 O14 Si12'
_chemical_formula_sum 'C72 H76 O14 Si12'
_chemical_formula_weight 1502.40
_space_group_crystal_system orthorhombic
_space_group_IT_number 33
_space_group_name_Hall 'P 2c -2n'
_space_group_name_H-M_alt 'P n a 21'
_atom_sites_solution_hydrogens geom
_audit_creation_method SHELXL-2014/7
_audit_update_record
;
2021-07-22 deposited with the CCDC.	2021-12-07 downloaded from the CCDC.
;
_cell_angle_alpha 90
_cell_angle_beta 90
_cell_angle_gamma 90
_cell_formula_units_Z 4
_cell_length_a 24.28388(12)
_cell_length_b 22.79629(11)
_cell_length_c 14.35553(7)
_cell_measurement_reflns_used 27096
_cell_measurement_temperature 130(1)
_cell_measurement_theta_max 76.1780
_cell_measurement_theta_min 3.5550
_cell_volume 7946.97(7)
_computing_cell_refinement 'CrysAlisPro 1.171.38.43c (Rigaku OD, 2015)'
_computing_data_collection 'CrysAlisPro 1.171.38.43c (Rigaku OD, 2015)'
_computing_data_reduction 'CrysAlisPro 1.171.38.43c (Rigaku OD, 2015)'
_computing_molecular_graphics 'Mercury (Macrae et al., 2008)'
_computing_publication_material 'SHELXL-2014/7 (Sheldrick, 2015)'
_computing_structure_refinement 'SHELXL (Sheldrick, 2015)'
_computing_structure_solution 'SHELXT (Sheldrick, 2015)'
_diffrn_ambient_environment N~2~
_diffrn_ambient_temperature 130(1)
_diffrn_detector 'CCD plate'
_diffrn_detector_area_resol_mean 10.5357
_diffrn_detector_type Atlas
_diffrn_measured_fraction_theta_full 0.999
_diffrn_measured_fraction_theta_max 0.989
_diffrn_measurement_device 'four-circle diffractometer'
_diffrn_measurement_device_type 'SuperNova, Single source at offset/far, Atlas'
_diffrn_radiation_monochromator mirror
_diffrn_radiation_probe x-ray
_diffrn_radiation_type 'Cu K\a'
_diffrn_radiation_wavelength 1.54184
_diffrn_reflns_av_R_equivalents 0.0256
_diffrn_reflns_av_unetI/netI 0.0276
_diffrn_reflns_Laue_measured_fraction_full 0.999
_diffrn_reflns_Laue_measured_fraction_max 0.989
_diffrn_reflns_limit_h_max 30
_diffrn_reflns_limit_h_min -27
_diffrn_reflns_limit_k_max 28
_diffrn_reflns_limit_k_min -24
_diffrn_reflns_limit_l_max 17
_diffrn_reflns_limit_l_min -16
_diffrn_reflns_number 35572
_diffrn_reflns_point_group_measured_fraction_full 0.887
_diffrn_reflns_point_group_measured_fraction_max 0.848
_diffrn_reflns_theta_full 67.500
_diffrn_reflns_theta_max 76.375
_diffrn_reflns_theta_min 2.659
_diffrn_source 'micro-focus sealed X-ray tube'
_diffrn_source_type 'SuperNova (Cu) X-ray Source'
_exptl_absorpt_coefficient_mu 2.336
_exptl_absorpt_correction_T_max 1.00000
_exptl_absorpt_correction_T_min 0.44918
_exptl_absorpt_correction_type multi-scan
_exptl_absorpt_process_details
;
CrysAlisPro 1.171.40.53 (Rigaku Oxford Diffraction, 2019)
Empirical absorption correction using spherical harmonics,
 implemented in SCALE3 ABSPACK scaling algorithm.
;
_exptl_crystal_colour colourless
_exptl_crystal_density_diffrn 1.256
_exptl_crystal_description prism
_exptl_crystal_F_000 3152
_exptl_crystal_size_max 0.3
_exptl_crystal_size_mid 0.25
_exptl_crystal_size_min 0.1
_refine_diff_density_max 1.240
_refine_diff_density_min -0.544
_refine_diff_density_rms 0.058
_refine_ls_abs_structure_details
;
 Flack x determined using 5291 quotients [(I+)-(I-)]/[(I+)+(I-)]
 (Parsons, Flack and Wagner, Acta Cryst. B69 (2013) 249-259).
;
_refine_ls_abs_structure_Flack 0.014(8)
_refine_ls_extinction_method none
_refine_ls_goodness_of_fit_ref 1.036
_refine_ls_hydrogen_treatment constr
_refine_ls_matrix_type full
_refine_ls_number_parameters 883
_refine_ls_number_reflns 14131
_refine_ls_number_restraints 6
_refine_ls_restrained_S_all 1.037
_refine_ls_R_factor_all 0.0418
_refine_ls_R_factor_gt 0.0411
_refine_ls_shift/su_max 0.001
_refine_ls_shift/su_mean 0.000
_refine_ls_structure_factor_coef Fsqd
_refine_ls_weighting_details 'w=1/[\s^2^(Fo^2^)+(0.0772P)^2^+2.3725P] where P=(Fo^2^+2Fc^2^)/3'
_refine_ls_weighting_scheme calc
_refine_ls_wR_factor_gt 0.1146
_refine_ls_wR_factor_ref 0.1156
_reflns_Friedel_coverage 0.646
_reflns_Friedel_fraction_full 0.764
_reflns_Friedel_fraction_max 0.694
_reflns_number_gt 13857
_reflns_number_total 14131
_reflns_threshold_expression 'I > 2\s(I)'
_cod_data_source_file d1dt04012j2.cif
_cod_data_source_block 1
_cod_database_code 7709168
_shelx_shelxl_version_number 2014/7
_shelx_space_group_comment
;
The symmetry employed for this shelxl refinement is uniquely defined
by the following loop, which should always be used as a source of
symmetry information in preference to the above space-group names.
They are only intended as comments.
;

loop_
_space_group_symop_operation_xyz
'x, y, z'
'-x, -y, z+1/2'
'x+1/2, -y+1/2, z'
'-x+1/2, y+1/2, z+1/2'

loop_
_atom_site_label
_atom_site_type_symbol
_atom_site_fract_x
_atom_site_fract_y
_atom_site_fract_z
_atom_site_U_iso_or_equiv
_atom_site_adp_type
_atom_site_occupancy
_atom_site_site_symmetry_order
_atom_site_calc_flag
_atom_site_refinement_flags_posn
_atom_site_refinement_flags_adp
_atom_site_refinement_flags_occupancy
_atom_site_disorder_assembly
_atom_site_disorder_group
Si1 Si 0.80355(4) 0.47761(4) 0.50985(7) 0.03484(19) Uani 1 1 d . . . . .
C11 C 0.79240(15) 0.39745(16) 0.5028(3) 0.0410(8) Uani 1 1 d . . . . .
C12 C 0.78501(19) 0.3704(2) 0.4159(4) 0.0526(10) Uani 1 1 d . . . . .
H12 H 0.7846 0.3936 0.3610 0.063 Uiso 1 1 calc R U . . .
C13 C 0.7783(2) 0.3100(2) 0.4093(5) 0.0690(14) Uani 1 1 d . . . . .
H13 H 0.7743 0.2920 0.3500 0.083 Uiso 1 1 calc R U . . .
C14 C 0.7776(3) 0.2766(2) 0.4879(6) 0.0829(19) Uani 1 1 d . . . . .
H14 H 0.7726 0.2354 0.4833 0.099 Uiso 1 1 calc R U . . .
C15 C 0.7842(3) 0.3029(3) 0.5759(5) 0.0755(16) Uani 1 1 d . . . . .
H15 H 0.7836 0.2795 0.6306 0.091 Uiso 1 1 calc R U . . .
C16 C 0.7914(2) 0.3620(2) 0.5824(4) 0.0552(11) Uani 1 1 d . . . . .
H16 H 0.7959 0.3795 0.6420 0.066 Uiso 1 1 calc R U . . .
Si2 Si 0.71055(4) 0.50500(4) 0.64638(6) 0.03164(18) Uani 1 1 d . . . . .
C21 C 0.71231(15) 0.45324(15) 0.7448(2) 0.0356(7) Uani 1 1 d . . . . .
C22 C 0.6735(2) 0.4087(2) 0.7535(4) 0.0608(12) Uani 1 1 d . . . . .
H22 H 0.6431 0.4072 0.7118 0.073 Uiso 1 1 calc R U . . .
C23 C 0.6788(3) 0.3666(3) 0.8220(5) 0.085(2) Uani 1 1 d . . . . .
H23 H 0.6526 0.3357 0.8256 0.102 Uiso 1 1 calc R U . . .
C24 C 0.7215(3) 0.3687(3) 0.8855(4) 0.0729(16) Uani 1 1 d . . . . .
H24 H 0.7237 0.3405 0.9342 0.088 Uiso 1 1 calc R U . . .
C25 C 0.7605(2) 0.4118(2) 0.8776(3) 0.0595(11) Uani 1 1 d . . . . .
H25 H 0.7907 0.4131 0.9197 0.071 Uiso 1 1 calc R U . . .
C26 C 0.7557(2) 0.4536(2) 0.8078(3) 0.0510(9) Uani 1 1 d . . . . .
H26 H 0.7830 0.4833 0.8029 0.061 Uiso 1 1 calc R U . . .
Si3 Si 0.63183(4) 0.48346(4) 0.47661(7) 0.03244(18) Uani 1 1 d . . . . .
C31 C 0.60784(14) 0.40787(16) 0.4517(2) 0.0363(7) Uani 1 1 d . . . . .
C32 C 0.55913(17) 0.3989(2) 0.4016(3) 0.0515(10) Uani 1 1 d . . . . .
H32 H 0.5388 0.4316 0.3792 0.062 Uiso 1 1 calc R U . . .
C33 C 0.5406(2) 0.3427(3) 0.3847(4) 0.0718(16) Uani 1 1 d . . . . .
H33 H 0.5076 0.3370 0.3502 0.086 Uiso 1 1 calc R U . . .
C34 C 0.5690(3) 0.2946(3) 0.4170(4) 0.0735(17) Uani 1 1 d . . . . .
H34 H 0.5554 0.2561 0.4063 0.088 Uiso 1 1 calc R U . . .
C35 C 0.6182(3) 0.3030(2) 0.4659(4) 0.0709(15) Uani 1 1 d . . . . .
H35 H 0.6386 0.2702 0.4877 0.085 Uiso 1 1 calc R U . . .
C36 C 0.6369(2) 0.35964(17) 0.4823(3) 0.0481(9) Uani 1 1 d . . . . .
H36 H 0.6704 0.3653 0.5153 0.058 Uiso 1 1 calc R U . . .
Si4 Si 0.72991(4) 0.53812(4) 0.36704(6) 0.02994(18) Uani 1 1 d . . . . .
C41 C 0.73549(16) 0.53504(15) 0.2387(3) 0.0371(7) Uani 1 1 d . . . . .
C42 C 0.6947(2) 0.50959(19) 0.1845(3) 0.0490(9) Uani 1 1 d . . . . .
H42 H 0.6631 0.4931 0.2135 0.059 Uiso 1 1 calc R U . . .
C43 C 0.6997(3) 0.5081(3) 0.0876(4) 0.0671(14) Uani 1 1 d . . . . .
H43 H 0.6713 0.4911 0.0510 0.081 Uiso 1 1 calc R U . . .
C44 C 0.7452(3) 0.5310(2) 0.0453(3) 0.0721(17) Uani 1 1 d . . . . .
H44 H 0.7480 0.5308 -0.0207 0.086 Uiso 1 1 calc R U . . .
C45 C 0.7868(3) 0.5541(2) 0.0983(4) 0.0658(14) Uani 1 1 d . . . . .
H45 H 0.8190 0.5687 0.0687 0.079 Uiso 1 1 calc R U . . .
C46 C 0.78253(19) 0.55657(18) 0.1942(3) 0.0488(9) Uani 1 1 d . . . . .
H46 H 0.8117 0.5729 0.2300 0.059 Uiso 1 1 calc R U . . .
Si5 Si 0.69208(4) 0.64075(4) 0.68612(6) 0.03253(19) Uani 1 1 d . . . . .
C51 C 0.65249(15) 0.66093(17) 0.7914(3) 0.0397(8) Uani 1 1 d . . . . .
C52 C 0.64803(19) 0.6224(2) 0.8666(3) 0.0513(9) Uani 1 1 d . . . . .
H52 H 0.6645 0.5847 0.8630 0.062 Uiso 1 1 calc R U . . .
C53 C 0.6197(2) 0.6385(3) 0.9468(3) 0.0624(12) Uani 1 1 d . . . . .
H53 H 0.6173 0.6120 0.9976 0.075 Uiso 1 1 calc R U . . .
C54 C 0.5952(2) 0.6925(3) 0.9529(3) 0.0625(13) Uani 1 1 d . . . . .
H54 H 0.5759 0.7035 1.0079 0.075 Uiso 1 1 calc R U . . .
C55 C 0.5985(2) 0.7308(2) 0.8792(3) 0.0608(12) Uani 1 1 d . . . . .
H55 H 0.5812 0.7681 0.8830 0.073 Uiso 1 1 calc R U . . .
C56 C 0.62702(18) 0.7152(2) 0.7992(3) 0.0499(9) Uani 1 1 d . . . . .
H56 H 0.6291 0.7421 0.7489 0.060 Uiso 1 1 calc R U . . .
Si6 Si 0.66495(4) 0.71864(4) 0.51524(7) 0.03261(18) Uani 1 1 d . . . . .
C61 C 0.66056(14) 0.79377(15) 0.5651(3) 0.0351(7) Uani 1 1 d . . . . .
C62 C 0.61128(19) 0.8242(2) 0.5685(4) 0.0639(14) Uani 1 1 d . . . . .
H62 H 0.5789 0.8066 0.5438 0.077 Uiso 1 1 calc R U . . .
C63 C 0.6082(2) 0.8791(2) 0.6067(5) 0.0775(19) Uani 1 1 d . . . . .
H63 H 0.5737 0.8988 0.6092 0.093 Uiso 1 1 calc R U . . .
C64 C 0.65505(19) 0.90640(18) 0.6420(4) 0.0521(10) Uani 1 1 d . . . . .
H64 H 0.6531 0.9448 0.6675 0.063 Uiso 1 1 calc R U . . .
C65 C 0.70421(17) 0.87655(18) 0.6391(3) 0.0464(8) Uani 1 1 d . . . . .
H65 H 0.7365 0.8944 0.6633 0.056 Uiso 1 1 calc R U . . .
C66 C 0.70714(15) 0.82094(17) 0.6016(3) 0.0406(8) Uani 1 1 d . . . . .
H66 H 0.7414 0.8009 0.6006 0.049 Uiso 1 1 calc R U . . .
Si7 Si 0.81196(4) 0.66732(4) 0.63624(6) 0.03264(18) Uani 1 1 d . . . . .
C71 C 0.83782(13) 0.74360(15) 0.6373(3) 0.0345(6) Uani 1 1 d . . . . .
C72 C 0.86150(19) 0.76870(18) 0.5588(3) 0.0474(9) Uani 1 1 d . . . . .
H72 H 0.8653 0.7462 0.5034 0.057 Uiso 1 1 calc R U . . .
C73 C 0.8797(3) 0.8268(2) 0.5608(4) 0.0667(14) Uani 1 1 d . . . . .
H73 H 0.8956 0.8439 0.5068 0.080 Uiso 1 1 calc R U . . .
C74 C 0.8746(2) 0.85937(18) 0.6411(4) 0.0577(11) Uani 1 1 d . . . . .
H74 H 0.8871 0.8989 0.6423 0.069 Uiso 1 1 calc R U . . .
C75 C 0.85174(18) 0.83527(19) 0.7187(3) 0.0493(9) Uani 1 1 d . . . . .
H75 H 0.8486 0.8577 0.7743 0.059 Uiso 1 1 calc R U . . .
C76 C 0.83308(16) 0.77816(18) 0.7164(3) 0.0437(8) Uani 1 1 d . . . . .
H76 H 0.8165 0.7620 0.7706 0.052 Uiso 1 1 calc R U . . .
Si8 Si 0.76646(4) 0.66071(4) 0.43760(6) 0.03125(18) Uani 1 1 d . . . . .
C81 C 0.81410(15) 0.68216(16) 0.3431(3) 0.0381(7) Uani 1 1 d . . . . .
C82 C 0.7974(2) 0.7167(3) 0.2709(4) 0.0697(15) Uani 1 1 d . . . . .
H82 H 0.7612 0.7324 0.2718 0.084 Uiso 1 1 calc R U . . .
C83 C 0.8316(3) 0.7295(4) 0.1961(5) 0.093(2) Uani 1 1 d . . . . .
H83 H 0.8189 0.7535 0.1464 0.111 Uiso 1 1 calc R U . . .
C84 C 0.8847(2) 0.7067(3) 0.1949(4) 0.0682(14) Uani 1 1 d . . . . .
H84 H 0.9088 0.7155 0.1448 0.082 Uiso 1 1 calc R U . . .
C85 C 0.90149(19) 0.6723(2) 0.2648(4) 0.0609(12) Uani 1 1 d . . . . .
H85 H 0.9378 0.6568 0.2637 0.073 Uiso 1 1 calc R U . . .
C86 C 0.86722(18) 0.6591(2) 0.3384(3) 0.0503(9) Uani 1 1 d . . . . .
H86 H 0.8799 0.6339 0.3865 0.060 Uiso 1 1 calc R U . . .
Si9 Si 0.92747(4) 0.47970(7) 0.47282(9) 0.0562(3) Uani 1 1 d . . . . .
C91 C 0.9569(3) 0.4117(5) 0.5238(6) 0.106(3) Uani 1 1 d . . . . .
H91 H 0.9337 0.3782 0.5215 0.127 Uiso 1 1 calc R U . . .
C92 C 1.0020(5) 0.4038(8) 0.5600(9) 0.183(7) Uani 1 1 d . . . . .
H92A H 1.0274 0.4353 0.5648 0.220 Uiso 1 1 calc R U . . .
H92B H 1.0115 0.3661 0.5833 0.220 Uiso 1 1 calc R U . . .
C93 C 0.97358(19) 0.5428(3) 0.4917(4) 0.0777(18) Uani 1 1 d . . . . .
H93 H 1.0114 0.5389 0.4758 0.093 Uiso 1 1 calc R U . . .
C94 C 0.9572(2) 0.5912(3) 0.5249(4) 0.0770(17) Uani 1 1 d . . . . .
H94A H 0.9195 0.5961 0.5413 0.092 Uiso 1 1 calc R U . . .
H94B H 0.9824 0.6225 0.5334 0.092 Uiso 1 1 calc R U . . .
C95 C 0.91816(19) 0.4677(3) 0.3462(4) 0.0606(12) Uani 1 1 d . . . . .
H95 H 0.8969 0.4349 0.3268 0.073 Uiso 1 1 calc R U . . .
C96 C 0.9389(2) 0.5015(3) 0.2821(4) 0.0697(14) Uani 1 1 d . . . . .
H96A H 0.9603 0.5347 0.2993 0.084 Uiso 1 1 calc R U . . .
H96B H 0.9326 0.4930 0.2182 0.084 Uiso 1 1 calc R U . . .
Si10 Si 0.52334(4) 0.54201(5) 0.53874(9) 0.0448(2) Uani 1 1 d . . . . .
C101 C 0.5041(4) 0.4802(4) 0.6127(7) 0.117(4) Uani 1 1 d . . . . .
H101 H 0.5175 0.4434 0.5916 0.140 Uiso 1 1 calc R U . . .
C102 C 0.4770(5) 0.4776(4) 0.6849(7) 0.130(4) Uani 1 1 d . . . . .
H10A H 0.4620 0.5124 0.7111 0.156 Uiso 1 1 calc R U . . .
H10B H 0.4711 0.4409 0.7145 0.156 Uiso 1 1 calc R U . . .
C103 C 0.4704(3) 0.5554(4) 0.4490(6) 0.090(2) Uani 1 1 d . . . . .
H103 H 0.4755 0.5910 0.4156 0.108 Uiso 1 1 calc R U . . .
C104 C 0.4301(3) 0.5272(5) 0.4243(8) 0.124(3) Uani 1 1 d . . . . .
H10C H 0.4216 0.4910 0.4537 0.149 Uiso 1 1 calc R U . . .
H10D H 0.4072 0.5416 0.3757 0.149 Uiso 1 1 calc R U . . .
C105 C 0.5353(2) 0.6054(3) 0.6094(8) 0.109(3) Uani 1 1 d D . . . .
H105 H 0.5642 0.5978 0.6523 0.131 Uiso 1 1 calc R U . . .
C106 C 0.5170(3) 0.6589(3) 0.6209(10) 0.155(6) Uani 1 1 d D . . . .
H10E H 0.4879 0.6732 0.5830 0.187 Uiso 1 1 calc R U . . .
H10F H 0.5328 0.6834 0.6672 0.187 Uiso 1 1 calc R U . . .
Si11 Si 0.89315(4) 0.60695(5) 0.77476(8) 0.0457(2) Uani 1 1 d . . . . .
C111 C 0.9605(2) 0.6423(3) 0.7719(5) 0.0749(15) Uani 1 1 d . . . . .
H111 H 0.9887 0.6249 0.8085 0.090 Uiso 1 1 calc R U . . .
C112 C 0.9731(3) 0.6864(3) 0.7274(5) 0.0806(17) Uani 1 1 d . . . . .
H11A H 0.9464 0.7054 0.6896 0.097 Uiso 1 1 calc R U . . .
H11B H 1.0096 0.7013 0.7307 0.097 Uiso 1 1 calc R U . . .
C113 C 0.9047(2) 0.5255(3) 0.7751(4) 0.0698(14) Uani 1 1 d . . . . .
H113 H 0.9164 0.5072 0.7190 0.084 Uiso 1 1 calc R U . . .
C114 C 0.8973(3) 0.4925(2) 0.8494(5) 0.0777(18) Uani 1 1 d . . . . .
H11C H 0.8856 0.5097 0.9063 0.093 Uiso 1 1 calc R U . . .
H11D H 0.9037 0.4514 0.8461 0.093 Uiso 1 1 calc R U . . .
C115 C 0.8604(3) 0.6292(3) 0.8850(4) 0.0768(16) Uani 1 1 d D U . . .
H115 H 0.8836 0.6240 0.9377 0.092 Uiso 1 1 calc R U . . .
C116 C 0.8120(3) 0.6505(3) 0.9059(6) 0.095(2) Uani 1 1 d D U . . .
H11E H 0.7857 0.6573 0.8582 0.114 Uiso 1 1 calc R U . . .
H11F H 0.8031 0.6592 0.9689 0.114 Uiso 1 1 calc R U . . .
Si12 Si 0.59409(5) 0.71639(5) 0.33796(8) 0.0456(2) Uani 1 1 d . . . . .
C121 C 0.5179(2) 0.7143(3) 0.3337(6) 0.0805(18) Uani 1 1 d . . . . .
H121 H 0.4977 0.7343 0.3806 0.097 Uiso 1 1 calc R U . . .
C122 C 0.4904(3) 0.6858(5) 0.2671(9) 0.132(4) Uani 1 1 d . . . . .
H12A H 0.5099 0.6656 0.2196 0.158 Uiso 1 1 calc R U . . .
H12B H 0.4512 0.6857 0.2673 0.158 Uiso 1 1 calc R U . . .
C123 C 0.6189(3) 0.7887(2) 0.2940(4) 0.0625(12) Uani 1 1 d . . . . .
H123 H 0.6563 0.7983 0.3061 0.075 Uiso 1 1 calc R U . . .
C124 C 0.5905(4) 0.8268(3) 0.2489(6) 0.105(3) Uani 1 1 d . . . . .
H12C H 0.5529 0.8192 0.2350 0.126 Uiso 1 1 calc R U . . .
H12D H 0.6070 0.8625 0.2295 0.126 Uiso 1 1 calc R U . . .
C125 C 0.6251(2) 0.6563(2) 0.2671(3) 0.0550(11) Uani 1 1 d . . . . .
H125 H 0.6235 0.6175 0.2913 0.066 Uiso 1 1 calc R U . . .
C126 C 0.6492(3) 0.6640(2) 0.1857(4) 0.0711(15) Uani 1 1 d . . . . .
H12E H 0.6516 0.7022 0.1595 0.085 Uiso 1 1 calc R U . . .
H12F H 0.6642 0.6314 0.1533 0.085 Uiso 1 1 calc R U . . .
O1 O 0.77042(11) 0.50650(12) 0.59642(19) 0.0403(6) Uani 1 1 d . . . . .
O2 O 0.78210(10) 0.50497(12) 0.41233(19) 0.0392(5) Uani 1 1 d . . . . .
O3 O 0.66459(11) 0.48201(12) 0.57388(19) 0.0415(6) Uani 1 1 d . . . . .
O4 O 0.67267(11) 0.50697(11) 0.39609(18) 0.0375(5) Uani 1 1 d . . . . .
O5 O 0.69467(12) 0.57036(11) 0.67932(19) 0.0410(5) Uani 1 1 d . . . . .
O6 O 0.73024(11) 0.60445(11) 0.40686(18) 0.0374(5) Uani 1 1 d . . . . .
O7 O 0.80209(10) 0.64489(10) 0.52974(18) 0.0359(5) Uani 1 1 d . . . . .
O8 O 0.66289(11) 0.66815(10) 0.59457(18) 0.0378(5) Uani 1 1 d . . . . .
O9 O 0.75413(11) 0.66664(12) 0.69326(19) 0.0437(6) Uani 1 1 d . . . . .
O10 O 0.72363(10) 0.71340(10) 0.46024(17) 0.0348(5) Uani 1 1 d . . . . .
O11 O 0.86782(11) 0.49303(15) 0.5222(2) 0.0519(7) Uani 1 1 d . . . . .
O12 O 0.58009(12) 0.52698(13) 0.4813(2) 0.0508(7) Uani 1 1 d . . . . .
O13 O 0.85457(12) 0.62361(11) 0.6861(2) 0.0447(6) Uani 1 1 d . . . . .
O14 O 0.61395(11) 0.70822(12) 0.4460(2) 0.0436(6) Uani 1 1 d . . . . .

loop_
_atom_site_aniso_label
_atom_site_aniso_U_11
_atom_site_aniso_U_22
_atom_site_aniso_U_33
_atom_site_aniso_U_23
_atom_site_aniso_U_13
_atom_site_aniso_U_12
Si1 0.0312(4) 0.0443(5) 0.0290(4) -0.0032(4) 0.0003(3) 0.0005(3)
C11 0.0402(17) 0.0418(18) 0.041(2) -0.0033(15) -0.0008(15) 0.0059(13)
C12 0.053(2) 0.053(2) 0.052(2) -0.0096(19) -0.0025(19) 0.0069(18)
C13 0.072(3) 0.055(3) 0.081(4) -0.022(3) -0.001(3) 0.008(2)
C14 0.084(4) 0.043(2) 0.122(6) -0.001(3) 0.013(4) 0.008(2)
C15 0.084(4) 0.057(3) 0.086(4) 0.020(3) 0.019(3) 0.017(3)
C16 0.057(2) 0.058(2) 0.051(2) 0.009(2) 0.009(2) 0.017(2)
Si2 0.0386(4) 0.0314(4) 0.0249(4) -0.0026(3) 0.0027(3) -0.0033(3)
C21 0.0446(18) 0.0327(15) 0.0295(16) -0.0002(13) 0.0052(14) 0.0014(13)
C22 0.055(2) 0.064(3) 0.064(3) 0.028(2) -0.011(2) -0.014(2)
C23 0.083(4) 0.079(4) 0.094(5) 0.046(4) -0.022(3) -0.028(3)
C24 0.088(4) 0.064(3) 0.067(4) 0.034(3) -0.015(3) -0.003(3)
C25 0.067(3) 0.070(3) 0.041(2) 0.008(2) -0.010(2) 0.001(2)
C26 0.058(2) 0.061(2) 0.0343(19) -0.0002(18) -0.0051(18) -0.0063(19)
Si3 0.0319(4) 0.0340(4) 0.0314(4) -0.0004(3) 0.0023(3) -0.0017(3)
C31 0.0360(15) 0.0430(17) 0.0299(16) -0.0016(13) 0.0015(13) -0.0076(13)
C32 0.0389(18) 0.067(3) 0.048(2) -0.015(2) -0.0028(17) -0.0060(18)
C33 0.061(3) 0.091(4) 0.063(3) -0.024(3) 0.002(2) -0.041(3)
C34 0.100(4) 0.066(3) 0.055(3) -0.007(2) 0.005(3) -0.048(3)
C35 0.122(5) 0.041(2) 0.050(3) 0.0052(19) -0.009(3) -0.021(3)
C36 0.068(2) 0.0372(18) 0.039(2) 0.0005(16) -0.0096(18) -0.0071(17)
Si4 0.0356(4) 0.0298(4) 0.0244(4) -0.0021(3) 0.0037(3) -0.0014(3)
C41 0.054(2) 0.0293(15) 0.0284(16) -0.0012(12) 0.0039(15) 0.0030(13)
C42 0.062(2) 0.048(2) 0.037(2) -0.0057(17) -0.0056(18) -0.0025(18)
C43 0.095(4) 0.068(3) 0.039(2) -0.012(2) -0.017(3) 0.007(3)
C44 0.136(5) 0.057(3) 0.0233(19) -0.0006(18) 0.008(3) 0.019(3)
C45 0.100(4) 0.056(3) 0.041(2) 0.005(2) 0.023(3) 0.004(3)
C46 0.064(2) 0.044(2) 0.039(2) -0.0008(16) 0.0120(19) -0.0041(18)
Si5 0.0386(4) 0.0308(4) 0.0282(4) -0.0035(3) 0.0070(3) -0.0055(3)
C51 0.0387(17) 0.0459(19) 0.0346(18) -0.0064(15) 0.0074(14) -0.0075(14)
C52 0.060(2) 0.056(2) 0.038(2) 0.0019(18) 0.0114(18) -0.0063(19)
C53 0.065(3) 0.085(3) 0.037(2) 0.002(2) 0.013(2) -0.006(2)
C54 0.052(2) 0.097(4) 0.038(2) -0.018(2) 0.0141(18) 0.002(2)
C55 0.060(3) 0.073(3) 0.050(3) -0.022(2) 0.011(2) 0.009(2)
C56 0.055(2) 0.052(2) 0.043(2) -0.0122(17) 0.0087(18) 0.0034(18)
Si6 0.0361(4) 0.0305(4) 0.0312(4) -0.0020(3) 0.0035(3) -0.0016(3)
C61 0.0393(16) 0.0327(15) 0.0334(16) 0.0000(13) 0.0036(14) 0.0018(13)
C62 0.042(2) 0.058(2) 0.091(4) -0.031(3) -0.011(2) 0.0085(19)
C63 0.051(2) 0.063(3) 0.119(5) -0.042(3) -0.015(3) 0.021(2)
C64 0.060(2) 0.0375(17) 0.059(3) -0.0135(18) 0.008(2) 0.0015(16)
C65 0.0451(19) 0.0432(19) 0.051(2) -0.0072(18) 0.0052(18) -0.0048(15)
C66 0.0367(16) 0.0383(17) 0.047(2) -0.0022(15) 0.0011(15) 0.0010(14)
Si7 0.0351(4) 0.0344(4) 0.0284(4) 0.0004(3) 0.0020(3) -0.0038(3)
C71 0.0317(14) 0.0355(15) 0.0362(17) 0.0014(14) -0.0039(13) 0.0003(12)
C72 0.060(2) 0.0392(18) 0.043(2) -0.0001(15) 0.0079(18) -0.0098(17)
C73 0.092(4) 0.047(2) 0.061(3) 0.005(2) 0.015(3) -0.024(2)
C74 0.071(3) 0.0366(19) 0.066(3) -0.0009(19) -0.003(2) -0.0101(17)
C75 0.050(2) 0.047(2) 0.051(2) -0.0144(17) -0.0074(18) -0.0009(17)
C76 0.0455(19) 0.048(2) 0.0373(19) -0.0046(15) -0.0011(15) -0.0054(15)
Si8 0.0374(4) 0.0293(4) 0.0271(4) -0.0020(3) 0.0052(3) -0.0014(3)
C81 0.0414(17) 0.0383(17) 0.0347(17) -0.0018(14) 0.0069(14) -0.0028(13)
C82 0.066(3) 0.095(4) 0.049(3) 0.030(3) 0.023(2) 0.027(3)
C83 0.089(4) 0.126(5) 0.064(4) 0.051(4) 0.037(3) 0.033(4)
C84 0.066(3) 0.085(3) 0.053(3) 0.012(3) 0.031(2) 0.002(3)
C85 0.045(2) 0.075(3) 0.063(3) 0.002(2) 0.020(2) 0.002(2)
C86 0.046(2) 0.058(2) 0.047(2) 0.0056(18) 0.0126(18) 0.0047(17)
Si9 0.0325(5) 0.0914(9) 0.0447(6) -0.0107(6) -0.0005(4) 0.0029(5)
C91 0.091(5) 0.150(7) 0.076(4) 0.014(5) 0.004(4) 0.053(5)
C92 0.108(7) 0.32(2) 0.125(9) 0.078(11) 0.014(6) 0.096(10)
C93 0.036(2) 0.133(5) 0.064(3) -0.037(3) 0.005(2) -0.013(3)
C94 0.052(2) 0.120(5) 0.059(3) -0.023(3) 0.006(2) -0.018(3)
C95 0.051(2) 0.081(3) 0.050(3) -0.019(2) 0.003(2) -0.005(2)
C96 0.076(3) 0.082(3) 0.051(3) -0.014(2) 0.004(2) -0.015(3)
Si10 0.0394(5) 0.0437(5) 0.0514(6) -0.0007(4) 0.0094(4) 0.0029(4)
C101 0.131(6) 0.090(5) 0.128(7) 0.050(5) 0.077(6) 0.034(4)
C102 0.182(10) 0.106(6) 0.102(6) 0.035(5) 0.069(7) 0.006(6)
C103 0.070(4) 0.110(5) 0.089(5) -0.012(4) 0.000(3) 0.029(3)
C104 0.081(5) 0.151(8) 0.141(9) -0.016(7) -0.040(5) 0.006(5)
C105 0.049(3) 0.096(5) 0.183(9) -0.067(6) 0.028(4) -0.011(3)
C106 0.083(5) 0.160(9) 0.223(14) -0.107(10) 0.052(7) -0.035(6)
Si11 0.0416(5) 0.0563(6) 0.0393(5) -0.0011(4) -0.0019(4) 0.0058(4)
C111 0.060(3) 0.071(3) 0.094(4) -0.008(3) -0.011(3) -0.001(2)
C112 0.075(4) 0.083(4) 0.084(4) -0.010(3) -0.015(3) 0.014(3)
C113 0.067(3) 0.073(3) 0.070(3) -0.006(3) -0.016(3) 0.027(3)
C114 0.078(3) 0.057(3) 0.098(5) 0.011(3) -0.039(3) 0.009(2)
C115 0.111(4) 0.072(3) 0.047(3) 0.018(2) 0.019(3) 0.025(3)
C116 0.118(4) 0.080(4) 0.087(5) 0.009(4) 0.025(3) 0.019(3)
Si12 0.0490(5) 0.0412(5) 0.0465(6) 0.0048(4) -0.0097(5) -0.0029(4)
C121 0.050(3) 0.093(4) 0.099(5) 0.022(4) -0.016(3) 0.001(3)
C122 0.079(5) 0.140(8) 0.177(10) 0.033(8) -0.066(6) -0.019(5)
C123 0.082(3) 0.048(2) 0.058(3) 0.004(2) 0.008(2) 0.000(2)
C124 0.133(7) 0.058(3) 0.123(7) 0.034(4) 0.040(6) 0.022(4)
C125 0.073(3) 0.046(2) 0.046(2) -0.0025(17) -0.021(2) 0.0002(19)
C126 0.113(4) 0.056(3) 0.045(3) -0.009(2) -0.009(3) 0.007(3)
O1 0.0425(13) 0.0468(13) 0.0316(13) -0.0057(10) 0.0081(10) -0.0059(10)
O2 0.0384(12) 0.0473(13) 0.0319(13) 0.0006(11) 0.0051(10) 0.0075(10)
O3 0.0486(14) 0.0449(13) 0.0309(12) -0.0029(10) -0.0018(11) -0.0114(11)
O4 0.0392(12) 0.0389(12) 0.0345(12) -0.0007(10) 0.0030(10) -0.0062(10)
O5 0.0545(14) 0.0334(12) 0.0352(13) -0.0032(10) 0.0055(11) -0.0015(10)
O6 0.0456(13) 0.0366(12) 0.0300(12) -0.0063(10) 0.0040(10) -0.0039(10)
O7 0.0397(11) 0.0363(11) 0.0315(12) -0.0023(9) 0.0027(10) -0.0014(9)
O8 0.0447(13) 0.0341(11) 0.0344(12) 0.0000(10) 0.0053(10) -0.0033(10)
O9 0.0415(13) 0.0540(15) 0.0356(13) -0.0088(12) 0.0087(11) -0.0141(11)
O10 0.0415(12) 0.0296(10) 0.0333(12) -0.0013(9) 0.0072(10) -0.0015(9)
O11 0.0364(13) 0.0756(19) 0.0436(16) -0.0149(14) 0.0008(12) -0.0032(12)
O12 0.0466(14) 0.0470(14) 0.0588(18) 0.0057(13) 0.0132(14) 0.0115(11)
O13 0.0534(14) 0.0383(13) 0.0423(14) 0.0062(11) -0.0069(12) -0.0003(11)
O14 0.0442(13) 0.0480(14) 0.0385(14) -0.0021(11) -0.0039(11) -0.0068(11)

loop_
_atom_type_symbol
_atom_type_description
_atom_type_scat_dispersion_real
_atom_type_scat_dispersion_imag
_atom_type_scat_source
C C 0.0181 0.0091 'International Tables Vol C Tables 4.2.6.8 and 6.1.1.4'
H H 0.0000 0.0000 'International Tables Vol C Tables 4.2.6.8 and 6.1.1.4'
O O 0.0492 0.0322 'International Tables Vol C Tables 4.2.6.8 and 6.1.1.4'
Si Si 0.2541 0.3302 'International Tables Vol C Tables 4.2.6.8 and 6.1.1.4'

loop_
_geom_angle_atom_site_label_1
_geom_angle_atom_site_label_2
_geom_angle_atom_site_label_3
_geom_angle
_geom_angle_site_symmetry_1
_geom_angle_site_symmetry_3
_geom_angle_publ_flag
O11 Si1 O2 108.86(16) . . ?
O11 Si1 O1 107.94(15) . . ?
O2 Si1 O1 110.30(14) . . ?
O11 Si1 C11 111.32(17) . . ?
O2 Si1 C11 106.64(17) . . ?
O1 Si1 C11 111.76(16) . . ?
C16 C11 C12 118.0(4) . . ?
C16 C11 Si1 121.9(3) . . ?
C12 C11 Si1 120.1(3) . . ?
C13 C12 C11 120.8(5) . . ?
C13 C12 H12 119.6 . . ?
C11 C12 H12 119.6 . . ?
C14 C13 C12 119.9(6) . . ?
C14 C13 H13 120.1 . . ?
C12 C13 H13 120.1 . . ?
C13 C14 C15 120.3(5) . . ?
C13 C14 H14 119.8 . . ?
C15 C14 H14 119.8 . . ?
C16 C15 C14 119.8(6) . . ?
C16 C15 H15 120.1 . . ?
C14 C15 H15 120.1 . . ?
C15 C16 C11 121.2(5) . . ?
C15 C16 H16 119.4 . . ?
C11 C16 H16 119.4 . . ?
O5 Si2 O3 108.92(15) . . ?
O5 Si2 O1 108.97(15) . . ?
O3 Si2 O1 109.99(15) . . ?
O5 Si2 C21 111.92(15) . . ?
O3 Si2 C21 107.63(16) . . ?
O1 Si2 C21 109.40(16) . . ?
C22 C21 C26 117.4(4) . . ?
C22 C21 Si2 121.4(3) . . ?
C26 C21 Si2 120.9(3) . . ?
C23 C22 C21 120.6(5) . . ?
C23 C22 H22 119.7 . . ?
C21 C22 H22 119.7 . . ?
C22 C23 C24 121.0(5) . . ?
C22 C23 H23 119.5 . . ?
C24 C23 H23 119.5 . . ?
C25 C24 C23 119.3(4) . . ?
C25 C24 H24 120.3 . . ?
C23 C24 H24 120.3 . . ?
C24 C25 C26 119.6(5) . . ?
C24 C25 H25 120.2 . . ?
C26 C25 H25 120.2 . . ?
C25 C26 C21 122.0(4) . . ?
C25 C26 H26 119.0 . . ?
C21 C26 H26 119.0 . . ?
O12 Si3 O3 111.38(18) . . ?
O12 Si3 O4 107.83(15) . . ?
O3 Si3 O4 108.94(14) . . ?
O12 Si3 C31 109.72(17) . . ?
O3 Si3 C31 107.68(15) . . ?
O4 Si3 C31 111.32(14) . . ?
C36 C31 C32 118.7(4) . . ?
C36 C31 Si3 121.3(3) . . ?
C32 C31 Si3 120.0(3) . . ?
C33 C32 C31 120.1(5) . . ?
C33 C32 H32 119.9 . . ?
C31 C32 H32 119.9 . . ?
C34 C33 C32 121.1(5) . . ?
C34 C33 H33 119.5 . . ?
C32 C33 H33 119.5 . . ?
C33 C34 C35 119.2(4) . . ?
C33 C34 H34 120.4 . . ?
C35 C34 H34 120.4 . . ?
C36 C35 C34 119.5(5) . . ?
C36 C35 H35 120.3 . . ?
C34 C35 H35 120.3 . . ?
C31 C36 C35 121.3(4) . . ?
C31 C36 H36 119.3 . . ?
C35 C36 H36 119.3 . . ?
O2 Si4 O4 111.47(15) . . ?
O2 Si4 O6 106.97(15) . . ?
O4 Si4 O6 108.92(14) . . ?
O2 Si4 C41 109.05(16) . . ?
O4 Si4 C41 107.68(16) . . ?
O6 Si4 C41 112.81(15) . . ?
C42 C41 C46 118.3(4) . . ?
C42 C41 Si4 121.5(3) . . ?
C46 C41 Si4 120.1(3) . . ?
C41 C42 C43 120.4(5) . . ?
C41 C42 H42 119.8 . . ?
C43 C42 H42 119.8 . . ?
C44 C43 C42 120.3(5) . . ?
C44 C43 H43 119.8 . . ?
C42 C43 H43 119.8 . . ?
C43 C44 C45 119.8(4) . . ?
C43 C44 H44 120.1 . . ?
C45 C44 H44 120.1 . . ?
C44 C45 C46 120.9(5) . . ?
C44 C45 H45 119.5 . . ?
C46 C45 H45 119.5 . . ?
C45 C46 C41 120.2(5) . . ?
C45 C46 H46 119.9 . . ?
C41 C46 H46 119.9 . . ?
O5 Si5 O8 110.66(14) . . ?
O5 Si5 O9 109.30(15) . . ?
O8 Si5 O9 108.53(15) . . ?
O5 Si5 C51 108.55(16) . . ?
O8 Si5 C51 109.88(17) . . ?
O9 Si5 C51 109.92(16) . . ?
C56 C51 C52 117.6(4) . . ?
C56 C51 Si5 121.3(3) . . ?
C52 C51 Si5 121.1(3) . . ?
C53 C52 C51 120.8(4) . . ?
C53 C52 H52 119.6 . . ?
C51 C52 H52 119.6 . . ?
C54 C53 C52 120.4(5) . . ?
C54 C53 H53 119.8 . . ?
C52 C53 H53 119.8 . . ?
C53 C54 C55 119.7(4) . . ?
C53 C54 H54 120.2 . . ?
C55 C54 H54 120.2 . . ?
C54 C55 C56 120.2(5) . . ?
C54 C55 H55 119.9 . . ?
C56 C55 H55 119.9 . . ?
C51 C56 C55 121.3(5) . . ?
C51 C56 H56 119.4 . . ?
C55 C56 H56 119.4 . . ?
O14 Si6 O8 107.83(15) . . ?
O14 Si6 O10 111.28(15) . . ?
O8 Si6 O10 108.35(13) . . ?
O14 Si6 C61 109.28(16) . . ?
O8 Si6 C61 112.48(15) . . ?
O10 Si6 C61 107.67(14) . . ?
C62 C61 C66 117.8(4) . . ?
C62 C61 Si6 121.7(3) . . ?
C66 C61 Si6 120.5(3) . . ?
C63 C62 C61 121.3(4) . . ?
C63 C62 H62 119.3 . . ?
C61 C62 H62 119.3 . . ?
C62 C63 C64 120.7(4) . . ?
C62 C63 H63 119.7 . . ?
C64 C63 H63 119.7 . . ?
C65 C64 C63 118.5(4) . . ?
C65 C64 H64 120.7 . . ?
C63 C64 H64 120.7 . . ?
C64 C65 C66 120.8(4) . . ?
C64 C65 H65 119.6 . . ?
C66 C65 H65 119.6 . . ?
C65 C66 C61 120.9(4) . . ?
C65 C66 H66 119.5 . . ?
C61 C66 H66 119.5 . . ?
O13 Si7 O9 109.06(16) . . ?
O13 Si7 O7 108.55(15) . . ?
O9 Si7 O7 110.02(14) . . ?
O13 Si7 C71 111.18(15) . . ?
O9 Si7 C71 107.35(15) . . ?
O7 Si7 C71 110.66(15) . . ?
C76 C71 C72 117.7(3) . . ?
C76 C71 Si7 120.9(3) . . ?
C72 C71 Si7 121.4(3) . . ?
C71 C72 C73 120.3(4) . . ?
C71 C72 H72 119.8 . . ?
C73 C72 H72 119.8 . . ?
C74 C73 C72 120.0(4) . . ?
C74 C73 H73 120.0 . . ?
C72 C73 H73 120.0 . . ?
C75 C74 C73 120.3(4) . . ?
C75 C74 H74 119.8 . . ?
C73 C74 H74 119.8 . . ?
C74 C75 C76 119.7(4) . . ?
C74 C75 H75 120.2 . . ?
C76 C75 H75 120.2 . . ?
C75 C76 C71 121.9(4) . . ?
C75 C76 H76 119.0 . . ?
C71 C76 H76 119.0 . . ?
O6 Si8 O7 109.67(14) . . ?
O6 Si8 O10 107.06(13) . . ?
O7 Si8 O10 110.10(13) . . ?
O6 Si8 C81 110.49(15) . . ?
O7 Si8 C81 108.87(16) . . ?
O10 Si8 C81 110.64(15) . . ?
C82 C81 C86 117.1(4) . . ?
C82 C81 Si8 121.6(3) . . ?
C86 C81 Si8 121.0(3) . . ?
C81 C82 C83 122.1(5) . . ?
C81 C82 H82 118.9 . . ?
C83 C82 H82 118.9 . . ?
C84 C83 C82 119.0(5) . . ?
C84 C83 H83 120.5 . . ?
C82 C83 H83 120.5 . . ?
C85 C84 C83 119.6(4) . . ?
C85 C84 H84 120.2 . . ?
C83 C84 H84 120.2 . . ?
C84 C85 C86 121.3(5) . . ?
C84 C85 H85 119.4 . . ?
C86 C85 H85 119.4 . . ?
C85 C86 C81 120.8(4) . . ?
C85 C86 H86 119.6 . . ?
C81 C86 H86 119.6 . . ?
O11 Si9 C93 109.2(2) . . ?
O11 Si9 C95 110.10(19) . . ?
C93 Si9 C95 109.5(3) . . ?
O11 Si9 C91 108.9(3) . . ?
C93 Si9 C91 111.1(4) . . ?
C95 Si9 C91 108.1(3) . . ?
C92 C91 Si9 129.4(12) . . ?
C92 C91 H91 115.3 . . ?
Si9 C91 H91 115.3 . . ?
C91 C92 H92A 120.0 . . ?
C91 C92 H92B 120.0 . . ?
H92A C92 H92B 120.0 . . ?
C94 C93 Si9 123.0(4) . . ?
C94 C93 H93 118.5 . . ?
Si9 C93 H93 118.5 . . ?
C93 C94 H94A 120.0 . . ?
C93 C94 H94B 120.0 . . ?
H94A C94 H94B 120.0 . . ?
C96 C95 Si9 124.0(4) . . ?
C96 C95 H95 118.0 . . ?
Si9 C95 H95 118.0 . . ?
C95 C96 H96A 120.0 . . ?
C95 C96 H96B 120.0 . . ?
H96A C96 H96B 120.0 . . ?
O12 Si10 C105 108.5(2) . . ?
O12 Si10 C101 110.2(3) . . ?
C105 Si10 C101 109.6(5) . . ?
O12 Si10 C103 105.6(3) . . ?
C105 Si10 C103 112.0(4) . . ?
C101 Si10 C103 110.8(5) . . ?
C102 C101 Si10 131.6(8) . . ?
C102 C101 H101 114.2 . . ?
Si10 C101 H101 114.2 . . ?
C101 C102 H10A 120.0 . . ?
C101 C102 H10B 120.0 . . ?
H10A C102 H10B 120.0 . . ?
C104 C103 Si10 132.3(9) . . ?
C104 C103 H103 113.8 . . ?
Si10 C103 H103 113.8 . . ?
C103 C104 H10C 120.0 . . ?
C103 C104 H10D 120.0 . . ?
H10C C104 H10D 120.0 . . ?
C106 C105 Si10 140.3(9) . . ?
C106 C105 H105 109.8 . . ?
Si10 C105 H105 109.8 . . ?
C105 C106 H10E 120.0 . . ?
C105 C106 H10F 120.0 . . ?
H10E C106 H10F 120.0 . . ?
O13 Si11 C111 113.3(3) . . ?
O13 Si11 C115 111.1(2) . . ?
C111 Si11 C115 106.6(3) . . ?
O13 Si11 C113 108.6(2) . . ?
C111 Si11 C113 107.7(3) . . ?
C115 Si11 C113 109.5(3) . . ?
C112 C111 Si11 126.6(6) . . ?
C112 C111 H111 116.7 . . ?
Si11 C111 H111 116.7 . . ?
C111 C112 H11A 120.0 . . ?
C111 C112 H11B 120.0 . . ?
H11A C112 H11B 120.0 . . ?
C114 C113 Si11 123.1(5) . . ?
C114 C113 H113 118.4 . . ?
Si11 C113 H113 118.4 . . ?
C113 C114 H11C 120.0 . . ?
C113 C114 H11D 120.0 . . ?
H11C C114 H11D 120.0 . . ?
C116 C115 Si11 133.5(6) . . ?
C116 C115 H115 113.3 . . ?
Si11 C115 H115 113.3 . . ?
C115 C116 H11E 120.0 . . ?
C115 C116 H11F 120.0 . . ?
H11E C116 H11F 120.0 . . ?
O14 Si12 C121 108.8(3) . . ?
O14 Si12 C125 108.33(18) . . ?
C121 Si12 C125 111.5(3) . . ?
O14 Si12 C123 109.1(2) . . ?
C121 Si12 C123 109.5(3) . . ?
C125 Si12 C123 109.5(2) . . ?
C122 C121 Si12 122.4(7) . . ?
C122 C121 H121 118.8 . . ?
Si12 C121 H121 118.8 . . ?
C121 C122 H12A 120.0 . . ?
C121 C122 H12B 120.0 . . ?
H12A C122 H12B 120.0 . . ?
C124 C123 Si12 126.5(6) . . ?
C124 C123 H123 116.8 . . ?
Si12 C123 H123 116.8 . . ?
C123 C124 H12C 120.0 . . ?
C123 C124 H12D 120.0 . . ?
H12C C124 H12D 120.0 . . ?
C126 C125 Si12 124.4(4) . . ?
C126 C125 H125 117.8 . . ?
Si12 C125 H125 117.8 . . ?
C125 C126 H12E 120.0 . . ?
C125 C126 H12F 120.0 . . ?
H12E C126 H12F 120.0 . . ?
Si1 O1 Si2 140.87(18) . . ?
Si4 O2 Si1 141.46(17) . . ?
Si3 O3 Si2 153.64(19) . . ?
Si3 O4 Si4 149.22(19) . . ?
Si5 O5 Si2 161.84(19) . . ?
Si4 O6 Si8 147.29(18) . . ?
Si8 O7 Si7 140.71(16) . . ?
Si5 O8 Si6 146.25(18) . . ?
Si5 O9 Si7 140.76(18) . . ?
Si8 O10 Si6 135.28(16) . . ?
Si1 O11 Si9 140.1(2) . . ?
Si3 O12 Si10 143.9(2) . . ?
Si7 O13 Si11 150.0(2) . . ?
Si6 O14 Si12 142.93(19) . . ?

loop_
_geom_bond_atom_site_label_1
_geom_bond_atom_site_label_2
_geom_bond_distance
_geom_bond_site_symmetry_2
_geom_bond_publ_flag
Si1 O11 1.610(3) . ?
Si1 O2 1.619(3) . ?
Si1 O1 1.620(3) . ?
Si1 C11 1.850(4) . ?
C11 C16 1.399(6) . ?
C11 C12 1.403(6) . ?
C12 C13 1.390(7) . ?
C12 H12 0.9500 . ?
C13 C14 1.361(10) . ?
C13 H13 0.9500 . ?
C14 C15 1.407(11) . ?
C14 H14 0.9500 . ?
C15 C16 1.363(8) . ?
C15 H15 0.9500 . ?
C16 H16 0.9500 . ?
Si2 O5 1.610(3) . ?
Si2 O3 1.614(3) . ?
Si2 O1 1.622(3) . ?
Si2 C21 1.841(4) . ?
C21 C22 1.391(6) . ?
C21 C26 1.390(6) . ?
C22 C23 1.381(7) . ?
C22 H22 0.9500 . ?
C23 C24 1.382(9) . ?
C23 H23 0.9500 . ?
C24 C25 1.371(8) . ?
C24 H24 0.9500 . ?
C25 C26 1.387(7) . ?
C25 H25 0.9500 . ?
C26 H26 0.9500 . ?
Si3 O12 1.602(3) . ?
Si3 O3 1.607(3) . ?
Si3 O4 1.615(3) . ?
Si3 C31 1.854(4) . ?
C31 C36 1.378(6) . ?
C31 C32 1.399(5) . ?
C32 C33 1.381(7) . ?
C32 H32 0.9500 . ?
C33 C34 1.376(10) . ?
C33 H33 0.9500 . ?
C34 C35 1.398(9) . ?
C34 H34 0.9500 . ?
C35 C36 1.389(6) . ?
C35 H35 0.9500 . ?
C36 H36 0.9500 . ?
Si4 O2 1.613(3) . ?
Si4 O4 1.616(3) . ?
Si4 O6 1.616(2) . ?
Si4 C41 1.848(4) . ?
C41 C42 1.388(6) . ?
C41 C46 1.398(6) . ?
C42 C43 1.397(7) . ?
C42 H42 0.9500 . ?
C43 C44 1.364(9) . ?
C43 H43 0.9500 . ?
C44 C45 1.371(9) . ?
C44 H44 0.9500 . ?
C45 C46 1.382(7) . ?
C45 H45 0.9500 . ?
C46 H46 0.9500 . ?
Si5 O5 1.609(3) . ?
Si5 O8 1.619(3) . ?
Si5 O9 1.621(3) . ?
Si5 C51 1.849(4) . ?
C51 C56 1.387(6) . ?
C51 C52 1.397(6) . ?
C52 C53 1.390(6) . ?
C52 H52 0.9500 . ?
C53 C54 1.371(8) . ?
C53 H53 0.9500 . ?
C54 C55 1.374(8) . ?
C54 H54 0.9500 . ?
C55 C56 1.387(6) . ?
C55 H55 0.9500 . ?
C56 H56 0.9500 . ?
Si6 O14 1.606(3) . ?
Si6 O8 1.620(3) . ?
Si6 O10 1.633(2) . ?
Si6 C61 1.859(4) . ?
C61 C62 1.384(6) . ?
C61 C66 1.392(5) . ?
C62 C63 1.368(7) . ?
C62 H62 0.9500 . ?
C63 C64 1.392(7) . ?
C63 H63 0.9500 . ?
C64 C65 1.375(6) . ?
C64 H64 0.9500 . ?
C65 C66 1.379(6) . ?
C65 H65 0.9500 . ?
C66 H66 0.9500 . ?
Si7 O13 1.605(3) . ?
Si7 O9 1.626(3) . ?
Si7 O7 1.630(3) . ?
Si7 C71 1.849(3) . ?
C71 C76 1.387(5) . ?
C71 C72 1.389(5) . ?
C72 C73 1.397(6) . ?
C72 H72 0.9500 . ?
C73 C74 1.376(8) . ?
C73 H73 0.9500 . ?
C74 C75 1.361(7) . ?
C74 H74 0.9500 . ?
C75 C76 1.379(6) . ?
C75 H75 0.9500 . ?
C76 H76 0.9500 . ?
Si8 O6 1.617(3) . ?
Si8 O7 1.621(3) . ?
Si8 O10 1.622(2) . ?
Si8 C81 1.849(4) . ?
C81 C82 1.363(6) . ?
C81 C86 1.395(6) . ?
C82 C83 1.389(7) . ?
C82 H82 0.9500 . ?
C83 C84 1.389(8) . ?
C83 H83 0.9500 . ?
C84 C85 1.338(8) . ?
C84 H84 0.9500 . ?
C85 C86 1.379(6) . ?
C85 H85 0.9500 . ?
C86 H86 0.9500 . ?
Si9 O11 1.641(3) . ?
Si9 C93 1.843(6) . ?
Si9 C95 1.852(5) . ?
Si9 C91 1.858(8) . ?
C91 C92 1.224(13) . ?
C91 H91 0.9500 . ?
C92 H92A 0.9500 . ?
C92 H92B 0.9500 . ?
C93 C94 1.266(9) . ?
C93 H93 0.9500 . ?
C94 H94A 0.9500 . ?
C94 H94B 0.9500 . ?
C95 C96 1.301(8) . ?
C95 H95 0.9500 . ?
C96 H96A 0.9500 . ?
C96 H96B 0.9500 . ?
Si10 O12 1.642(3) . ?
Si10 C105 1.790(7) . ?
Si10 C101 1.825(7) . ?
Si10 C103 1.845(7) . ?
C101 C102 1.229(11) . ?
C101 H101 0.9500 . ?
C102 H10A 0.9500 . ?
C102 H10B 0.9500 . ?
C103 C104 1.224(11) . ?
C103 H103 0.9500 . ?
C104 H10C 0.9500 . ?
C104 H10D 0.9500 . ?
C105 C106 1.3068(13) . ?
C105 H105 0.9500 . ?
C106 H10E 0.9500 . ?
C106 H10F 0.9500 . ?
Si11 O13 1.626(3) . ?
Si11 C111 1.823(6) . ?
Si11 C115 1.842(5) . ?
Si11 C113 1.878(6) . ?
C111 C112 1.230(10) . ?
C111 H111 0.9500 . ?
C112 H11A 0.9500 . ?
C112 H11B 0.9500 . ?
C113 C114 1.318(10) . ?
C113 H113 0.9500 . ?
C114 H11C 0.9500 . ?
C114 H11D 0.9500 . ?
C115 C116 1.3081(13) . ?
C115 H115 0.9500 . ?
C116 H11E 0.9500 . ?
C116 H11F 0.9500 . ?
Si12 O14 1.635(3) . ?
Si12 C121 1.852(5) . ?
Si12 C125 1.866(5) . ?
Si12 C123 1.865(5) . ?
C121 C122 1.336(12) . ?
C121 H121 0.9500 . ?
C122 H12A 0.9500 . ?
C122 H12B 0.9500 . ?
C123 C124 1.283(9) . ?
C123 H123 0.9500 . ?
C124 H12C 0.9500 . ?
C124 H12D 0.9500 . ?
C125 C126 1.318(8) . ?
C125 H125 0.9500 . ?
C126 H12E 0.9500 . ?
C126 H12F 0.9500 . ?

loop_
_geom_torsion_atom_site_label_1
_geom_torsion_atom_site_label_2
_geom_torsion_atom_site_label_3
_geom_torsion_atom_site_label_4
_geom_torsion
_geom_torsion_site_symmetry_1
_geom_torsion_site_symmetry_2
_geom_torsion_site_symmetry_3
_geom_torsion_site_symmetry_4
_geom_torsion_publ_flag
O11 Si1 C11 C16 79.8(4) . . . . ?
O2 Si1 C11 C16 -161.6(3) . . . . ?
O1 Si1 C11 C16 -40.9(4) . . . . ?
O11 Si1 C11 C12 -99.7(3) . . . . ?
O2 Si1 C11 C12 18.9(4) . . . . ?
O1 Si1 C11 C12 139.5(3) . . . . ?
C16 C11 C12 C13 -1.6(6) . . . . ?
Si1 C11 C12 C13 178.0(4) . . . . ?
C11 C12 C13 C14 1.6(8) . . . . ?
C12 C13 C14 C15 -0.7(9) . . . . ?
C13 C14 C15 C16 -0.1(9) . . . . ?
C14 C15 C16 C11 0.0(8) . . . . ?
C12 C11 C16 C15 0.8(7) . . . . ?
Si1 C11 C16 C15 -178.8(4) . . . . ?
O5 Si2 C21 C22 111.7(4) . . . . ?
O3 Si2 C21 C22 -8.0(4) . . . . ?
O1 Si2 C21 C22 -127.4(4) . . . . ?
O5 Si2 C21 C26 -75.0(4) . . . . ?
O3 Si2 C21 C26 165.4(3) . . . . ?
O1 Si2 C21 C26 45.9(4) . . . . ?
C26 C21 C22 C23 -0.4(8) . . . . ?
Si2 C21 C22 C23 173.1(5) . . . . ?
C21 C22 C23 C24 2.2(11) . . . . ?
C22 C23 C24 C25 -2.9(12) . . . . ?
C23 C24 C25 C26 1.8(10) . . . . ?
C24 C25 C26 C21 0.0(8) . . . . ?
C22 C21 C26 C25 -0.7(7) . . . . ?
Si2 C21 C26 C25 -174.3(4) . . . . ?
O12 Si3 C31 C36 -151.5(3) . . . . ?
O3 Si3 C31 C36 -30.1(4) . . . . ?
O4 Si3 C31 C36 89.2(3) . . . . ?
O12 Si3 C31 C32 28.0(4) . . . . ?
O3 Si3 C31 C32 149.4(3) . . . . ?
O4 Si3 C31 C32 -91.3(3) . . . . ?
C36 C31 C32 C33 0.9(6) . . . . ?
Si3 C31 C32 C33 -178.6(4) . . . . ?
C31 C32 C33 C34 0.5(8) . . . . ?
C32 C33 C34 C35 -1.5(9) . . . . ?
C33 C34 C35 C36 1.1(9) . . . . ?
C32 C31 C36 C35 -1.3(7) . . . . ?
Si3 C31 C36 C35 178.2(4) . . . . ?
C34 C35 C36 C31 0.3(8) . . . . ?
O2 Si4 C41 C42 121.5(3) . . . . ?
O4 Si4 C41 C42 0.4(4) . . . . ?
O6 Si4 C41 C42 -119.8(3) . . . . ?
O2 Si4 C41 C46 -56.0(3) . . . . ?
O4 Si4 C41 C46 -177.1(3) . . . . ?
O6 Si4 C41 C46 62.7(3) . . . . ?
C46 C41 C42 C43 -2.8(6) . . . . ?
Si4 C41 C42 C43 179.6(4) . . . . ?
C41 C42 C43 C44 0.9(8) . . . . ?
C42 C43 C44 C45 1.7(8) . . . . ?
C43 C44 C45 C46 -2.3(8) . . . . ?
C44 C45 C46 C41 0.3(8) . . . . ?
C42 C41 C46 C45 2.3(6) . . . . ?
Si4 C41 C46 C45 179.9(4) . . . . ?
O5 Si5 C51 C56 -157.1(3) . . . . ?
O8 Si5 C51 C56 -36.0(4) . . . . ?
O9 Si5 C51 C56 83.4(4) . . . . ?
O5 Si5 C51 C52 24.0(4) . . . . ?
O8 Si5 C51 C52 145.2(3) . . . . ?
O9 Si5 C51 C52 -95.5(4) . . . . ?
C56 C51 C52 C53 -1.0(7) . . . . ?
Si5 C51 C52 C53 177.9(4) . . . . ?
C51 C52 C53 C54 0.6(8) . . . . ?
C52 C53 C54 C55 0.2(8) . . . . ?
C53 C54 C55 C56 -0.6(8) . . . . ?
C52 C51 C56 C55 0.6(7) . . . . ?
Si5 C51 C56 C55 -178.3(4) . . . . ?
C54 C55 C56 C51 0.2(8) . . . . ?
O14 Si6 C61 C62 22.1(5) . . . . ?
O8 Si6 C61 C62 -97.6(4) . . . . ?
O10 Si6 C61 C62 143.1(4) . . . . ?
O14 Si6 C61 C66 -158.8(3) . . . . ?
O8 Si6 C61 C66 81.5(3) . . . . ?
O10 Si6 C61 C66 -37.8(3) . . . . ?
C66 C61 C62 C63 -0.2(9) . . . . ?
Si6 C61 C62 C63 178.9(6) . . . . ?
C61 C62 C63 C64 1.1(11) . . . . ?
C62 C63 C64 C65 -1.2(10) . . . . ?
C63 C64 C65 C66 0.4(8) . . . . ?
C64 C65 C66 C61 0.5(7) . . . . ?
C62 C61 C66 C65 -0.6(7) . . . . ?
Si6 C61 C66 C65 -179.7(3) . . . . ?
O13 Si7 C71 C76 -79.6(3) . . . . ?
O9 Si7 C71 C76 39.6(3) . . . . ?
O7 Si7 C71 C76 159.7(3) . . . . ?
O13 Si7 C71 C72 101.8(3) . . . . ?
O9 Si7 C71 C72 -139.0(3) . . . . ?
O7 Si7 C71 C72 -18.9(4) . . . . ?
C76 C71 C72 C73 0.1(7) . . . . ?
Si7 C71 C72 C73 178.7(4) . . . . ?
C71 C72 C73 C74 0.5(9) . . . . ?
C72 C73 C74 C75 -0.1(9) . . . . ?
C73 C74 C75 C76 -0.7(8) . . . . ?
C74 C75 C76 C71 1.3(7) . . . . ?
C72 C71 C76 C75 -0.9(6) . . . . ?
Si7 C71 C76 C75 -179.6(3) . . . . ?
O6 Si8 C81 C82 83.1(5) . . . . ?
O7 Si8 C81 C82 -156.4(4) . . . . ?
O10 Si8 C81 C82 -35.2(5) . . . . ?
O6 Si8 C81 C86 -90.7(4) . . . . ?
O7 Si8 C81 C86 29.7(4) . . . . ?
O10 Si8 C81 C86 150.9(3) . . . . ?
C86 C81 C82 C83 -1.1(10) . . . . ?
Si8 C81 C82 C83 -175.2(6) . . . . ?
C81 C82 C83 C84 -0.3(12) . . . . ?
C82 C83 C84 C85 1.0(12) . . . . ?
C83 C84 C85 C86 -0.2(10) . . . . ?
C84 C85 C86 C81 -1.3(8) . . . . ?
C82 C81 C86 C85 1.8(7) . . . . ?
Si8 C81 C86 C85 176.0(4) . . . . ?
O11 Si9 C91 C92 -125.7(10) . . . . ?
C93 Si9 C91 C92 -5.5(11) . . . . ?
C95 Si9 C91 C92 114.7(10) . . . . ?
O11 Si9 C93 C94 -10.0(7) . . . . ?
C95 Si9 C93 C94 110.6(6) . . . . ?
C91 Si9 C93 C94 -130.1(7) . . . . ?
O11 Si9 C95 C96 116.3(5) . . . . ?
C93 Si9 C95 C96 -3.7(6) . . . . ?
C91 Si9 C95 C96 -124.8(6) . . . . ?
O12 Si10 C101 C102 154.5(12) . . . . ?
C105 Si10 C101 C102 35.2(14) . . . . ?
C103 Si10 C101 C102 -89.0(14) . . . . ?
O12 Si10 C103 C104 109.4(10) . . . . ?
C105 Si10 C103 C104 -132.7(10) . . . . ?
C101 Si10 C103 C104 -10.0(10) . . . . ?
O12 Si10 C105 C106 119.6(11) . . . . ?
C101 Si10 C105 C106 -120.0(12) . . . . ?
C103 Si10 C105 C106 3.5(12) . . . . ?
O13 Si11 C111 C112 20.5(8) . . . . ?
C115 Si11 C111 C112 -102.0(7) . . . . ?
C113 Si11 C111 C112 140.6(7) . . . . ?
O13 Si11 C113 C114 -130.4(5) . . . . ?
C111 Si11 C113 C114 106.5(6) . . . . ?
C115 Si11 C113 C114 -8.9(6) . . . . ?
O13 Si11 C115 C116 6.6(8) . . . . ?
C111 Si11 C115 C116 130.4(8) . . . . ?
C113 Si11 C115 C116 -113.4(7) . . . . ?
O14 Si12 C121 C122 -138.5(7) . . . . ?
C125 Si12 C121 C122 -19.0(8) . . . . ?
C123 Si12 C121 C122 102.4(7) . . . . ?
O14 Si12 C123 C124 -133.1(6) . . . . ?
C121 Si12 C123 C124 -14.1(7) . . . . ?
C125 Si12 C123 C124 108.5(7) . . . . ?
O14 Si12 C125 C126 -134.3(5) . . . . ?
C121 Si12 C125 C126 105.9(5) . . . . ?
C123 Si12 C125 C126 -15.5(6) . . . . ?
O11 Si1 O1 Si2 -167.6(3) . . . . ?
O2 Si1 O1 Si2 73.6(3) . . . . ?
C11 Si1 O1 Si2 -44.8(4) . . . . ?
O5 Si2 O1 Si1 -141.7(3) . . . . ?
O3 Si2 O1 Si1 -22.3(4) . . . . ?
C21 Si2 O1 Si1 95.7(3) . . . . ?
O4 Si4 O2 Si1 -46.1(3) . . . . ?
O6 Si4 O2 Si1 72.9(3) . . . . ?
C41 Si4 O2 Si1 -164.8(3) . . . . ?
O11 Si1 O2 Si4 -140.0(3) . . . . ?
O1 Si1 O2 Si4 -21.7(3) . . . . ?
C11 Si1 O2 Si4 99.8(3) . . . . ?
O12 Si3 O3 Si2 -88.3(5) . . . . ?
O4 Si3 O3 Si2 30.5(5) . . . . ?
C31 Si3 O3 Si2 151.4(4) . . . . ?
O5 Si2 O3 Si3 65.7(5) . . . . ?
O1 Si2 O3 Si3 -53.7(5) . . . . ?
C21 Si2 O3 Si3 -172.8(4) . . . . ?
O12 Si3 O4 Si4 108.0(4) . . . . ?
O3 Si3 O4 Si4 -13.1(4) . . . . ?
C31 Si3 O4 Si4 -131.7(3) . . . . ?
O2 Si4 O4 Si3 54.6(4) . . . . ?
O6 Si4 O4 Si3 -63.2(4) . . . . ?
C41 Si4 O4 Si3 174.2(3) . . . . ?
O8 Si5 O5 Si2 67.5(7) . . . . ?
O9 Si5 O5 Si2 -52.0(7) . . . . ?
C51 Si5 O5 Si2 -171.9(6) . . . . ?
O3 Si2 O5 Si5 -95.4(7) . . . . ?
O1 Si2 O5 Si5 24.6(7) . . . . ?
C21 Si2 O5 Si5 145.7(6) . . . . ?
O2 Si4 O6 Si8 37.3(4) . . . . ?
O4 Si4 O6 Si8 157.9(3) . . . . ?
C41 Si4 O6 Si8 -82.6(4) . . . . ?
O7 Si8 O6 Si4 -66.9(4) . . . . ?
O10 Si8 O6 Si4 173.7(3) . . . . ?
C81 Si8 O6 Si4 53.2(4) . . . . ?
O6 Si8 O7 Si7 -123.0(2) . . . . ?
O10 Si8 O7 Si7 -5.4(3) . . . . ?
C81 Si8 O7 Si7 116.0(3) . . . . ?
O13 Si7 O7 Si8 177.5(2) . . . . ?
O9 Si7 O7 Si8 58.2(3) . . . . ?
C71 Si7 O7 Si8 -60.2(3) . . . . ?
O5 Si5 O8 Si6 -135.6(3) . . . . ?
O9 Si5 O8 Si6 -15.7(4) . . . . ?
C51 Si5 O8 Si6 104.5(3) . . . . ?
O14 Si6 O8 Si5 178.6(3) . . . . ?
O10 Si6 O8 Si5 58.0(3) . . . . ?
C61 Si6 O8 Si5 -60.9(3) . . . . ?
O5 Si5 O9 Si7 58.6(4) . . . . ?
O8 Si5 O9 Si7 -62.1(3) . . . . ?
C51 Si5 O9 Si7 177.7(3) . . . . ?
O13 Si7 O9 Si5 -104.4(3) . . . . ?
O7 Si7 O9 Si5 14.6(4) . . . . ?
C71 Si7 O9 Si5 135.1(3) . . . . ?
O6 Si8 O10 Si6 42.9(3) . . . . ?
O7 Si8 O10 Si6 -76.3(3) . . . . ?
C81 Si8 O10 Si6 163.3(2) . . . . ?
O14 Si6 O10 Si8 -90.3(3) . . . . ?
O8 Si6 O10 Si8 28.1(3) . . . . ?
C61 Si6 O10 Si8 150.0(2) . . . . ?
O2 Si1 O11 Si9 -63.9(4) . . . . ?
O1 Si1 O11 Si9 176.3(3) . . . . ?
C11 Si1 O11 Si9 53.3(4) . . . . ?
C93 Si9 O11 Si1 149.9(4) . . . . ?
C95 Si9 O11 Si1 29.7(5) . . . . ?
C91 Si9 O11 Si1 -88.7(5) . . . . ?
O3 Si3 O12 Si10 -55.4(4) . . . . ?
O4 Si3 O12 Si10 -174.9(4) . . . . ?
C31 Si3 O12 Si10 63.7(4) . . . . ?
C105 Si10 O12 Si3 104.6(5) . . . . ?
C101 Si10 O12 Si3 -15.4(6) . . . . ?
C103 Si10 O12 Si3 -135.2(5) . . . . ?
O9 Si7 O13 Si11 -67.5(4) . . . . ?
O7 Si7 O13 Si11 172.7(4) . . . . ?
C71 Si7 O13 Si11 50.7(4) . . . . ?
C111 Si11 O13 Si7 -83.9(5) . . . . ?
C115 Si11 O13 Si7 36.1(5) . . . . ?
C113 Si11 O13 Si7 156.6(4) . . . . ?
O8 Si6 O14 Si12 -149.5(3) . . . . ?
O10 Si6 O14 Si12 -30.8(4) . . . . ?
C61 Si6 O14 Si12 88.0(3) . . . . ?
C121 Si12 O14 Si6 -160.3(4) . . . . ?
C125 Si12 O14 Si6 78.3(4) . . . . ?
C123 Si12 O14 Si6 -40.9(4) . . . . ?
